data_7206988
loop_
_publ_author_name
'Puigjaner, Cristina'
'Barbas, Rafael'
'Portell, Anna'
'Valverde, Ismael'
'Vila, Xavier'
'Alcob\'e, Xavier'
'Font-Bardia, Merc\`e'
'Prohens, Rafel'

_publ_section_title
;
 A cocrystal is the key intermediates for the production of a new
 polymorph of Vorinostat
;
_journal_issue 2
_journal_name_full CrystEngComm
_journal_page_first 362
_journal_paper_doi 10.1039/c1ce05799e
_journal_volume 14
_journal_year 2012
_chemical_formula_moiety 'C14 H20 N2 O3'
_chemical_formula_sum 'C14 H20 N2 O3'
_chemical_formula_weight 264.32
_chemical_name_systematic
;
?
;
_space_group_IT_number 14
_symmetry_cell_setting monoclinic
_symmetry_space_group_name_Hall '-P 2yn'
_symmetry_space_group_name_H-M 'P 1 21/n 1'
_atom_sites_solution_hydrogens geom
_atom_sites_solution_primary direct
_atom_sites_solution_secondary difmap
_audit_creation_method SHELXL-97
_cell_angle_alpha 90.00
_cell_angle_beta 97.92(3)
_cell_angle_gamma 90.00
_cell_formula_units_Z 4
_cell_length_a 10.963(7)
_cell_length_b 7.953(4)
_cell_length_c 16.433(6)
_cell_measurement_reflns_used 1083
_cell_measurement_temperature 293(2)
_cell_measurement_theta_max 31
_cell_measurement_theta_min 3
_cell_volume 1419.1(13)
_computing_cell_refinement AUTOMAR
_computing_data_collection MARXDS
_computing_data_reduction MARSCALE
_computing_molecular_graphics 'ORTEP (Brueggermann and Smith, 1990)'
_computing_publication_material 'PLATON (Spek, 1990)'
_computing_structure_refinement 'SHELXL-97 (Sheldrick, 1997)'
_computing_structure_solution 'SHELXS-97 (Sheldrick, 1997)'
_diffrn_ambient_temperature 293(2)
_diffrn_measured_fraction_theta_full 0.963
_diffrn_measured_fraction_theta_max 0.817
_diffrn_measurement_device_type 'MAR345 with image plate detector'
_diffrn_measurement_method 'phi scan'
_diffrn_radiation_monochromator graphite
_diffrn_radiation_source 'fine-focus sealed tube'
_diffrn_radiation_type MoK\a
_diffrn_radiation_wavelength 0.71073
_diffrn_reflns_av_R_equivalents 0.0470
_diffrn_reflns_av_sigmaI/netI 0.0376
_diffrn_reflns_limit_h_max 15
_diffrn_reflns_limit_h_min -15
_diffrn_reflns_limit_k_max 10
_diffrn_reflns_limit_k_min -9
_diffrn_reflns_limit_l_max 23
_diffrn_reflns_limit_l_min -21
_diffrn_reflns_number 10527
_diffrn_reflns_theta_full 25.00
_diffrn_reflns_theta_max 30.93
_diffrn_reflns_theta_min 2.11
_diffrn_standards_number none
_exptl_absorpt_coefficient_mu 0.087
_exptl_absorpt_correction_T_max 0.994
_exptl_absorpt_correction_T_min 0.992
_exptl_absorpt_correction_type empirical
_exptl_absorpt_process_details Sadabs
_exptl_crystal_colour colourless
_exptl_crystal_density_diffrn 1.237
_exptl_crystal_density_method 'not measured'
_exptl_crystal_description prism
_exptl_crystal_F_000 568
_exptl_crystal_size_max 0.1
_exptl_crystal_size_mid 0.09
_exptl_crystal_size_min 0.08
_refine_diff_density_max 0.142
_refine_diff_density_min -0.182
_refine_diff_density_rms 0.032
_refine_ls_extinction_method none
_refine_ls_goodness_of_fit_ref 1.489
_refine_ls_hydrogen_treatment constr
_refine_ls_matrix_type full
_refine_ls_number_parameters 172
_refine_ls_number_reflns 3677
_refine_ls_number_restraints 2
_refine_ls_restrained_S_all 1.499
_refine_ls_R_factor_all 0.0514
_refine_ls_R_factor_gt 0.0511
_refine_ls_shift/su_max 0.000
_refine_ls_shift/su_mean 0.000
_refine_ls_structure_factor_coef Fsqd
_refine_ls_weighting_details 'calc w=1/[\s^2^(Fo^2^)+(0.0166P)^2^+0.2878P] where P=(Fo^2^+2Fc^2^)/3'
_refine_ls_weighting_scheme calc
_refine_ls_wR_factor_gt 0.1112
_refine_ls_wR_factor_ref 0.1113
_reflns_number_gt 3646
_reflns_number_total 3677
_reflns_threshold_expression >2sigma(I)
_cod_data_source_file c1ce05799e.txt
_cod_data_source_block anom3b
_cod_original_sg_symbol_H-M P21/n
_cod_database_code 7206988

loop_
_symmetry_equiv_pos_as_xyz
'x, y, z'
'-x+1/2, y+1/2, -z+1/2'
'-x, -y, -z'
'x-1/2, -y-1/2, z-1/2'

loop_
_atom_site_label
_atom_site_type_symbol
_atom_site_fract_x
_atom_site_fract_y
_atom_site_fract_z
_atom_site_U_iso_or_equiv
_atom_site_adp_type
_atom_site_occupancy
_atom_site_symmetry_multiplicity
_atom_site_calc_flag
_atom_site_refinement_flags
O1 O 0.51762(10) 0.65527(17) 0.10956(7) 0.0672(3) Uani 1 1 d .
O2 O -0.29102(10) 0.25692(15) 0.16461(7) 0.0612(3) Uani 1 1 d .
O3 O -0.45254(10) 0.44659(16) 0.23873(7) 0.0684(3) Uani 1 1 d .
H3O H -0.4799 0.4575 0.1900 0.103 Uiso 1 1 calc R
N1 N 0.48965(11) 0.75861(17) -0.01932(7) 0.0537(3) Uani 1 1 d .
H1N H 0.4355 0.7726 -0.0619 0.064 Uiso 1 1 calc R
N2 N -0.32584(11) 0.46920(19) 0.24926(8) 0.0590(3) Uani 1 1 d .
H2N H -0.2937 0.5474 0.2815 0.071 Uiso 1 1 calc R
C1 C 0.69863(15) 0.8439(2) 0.03958(10) 0.0630(4) Uani 1 1 d U
H1 H 0.6830 0.8214 0.0927 0.076 Uiso 1 1 calc R
C2 C 0.81238(17) 0.9036(3) 0.02587(12) 0.0759(5) Uani 1 1 d .
H2A H 0.8728 0.9227 0.0705 0.091 Uiso 1 1 calc R
C3 C 0.83831(18) 0.9353(3) -0.05194(12) 0.0774(5) Uani 1 1 d .
H3A H 0.9158 0.9737 -0.0602 0.093 Uiso 1 1 calc R
C4 C 0.74848(17) 0.9097(3) -0.11711(12) 0.0720(5) Uani 1 1 d .
H4 H 0.7647 0.9324 -0.1701 0.086 Uiso 1 1 calc R
C5 C 0.63380(16) 0.8503(2) -0.10508(10) 0.0644(4) Uani 1 1 d U
H5 H 0.5738 0.8322 -0.1500 0.077 Uiso 1 1 calc R
C6 C 0.60799(13) 0.81789(19) -0.02690(9) 0.0486(3) Uani 1 1 d U
C7 C 0.44849(13) 0.6826(2) 0.04536(9) 0.0515(3) Uani 1 1 d .
C8 C 0.31637(13) 0.6330(2) 0.03226(9) 0.0553(4) Uani 1 1 d .
H8A H 0.3076 0.5327 -0.0016 0.066 Uiso 1 1 calc R
H8B H 0.2695 0.7219 0.0020 0.066 Uiso 1 1 calc R
C9 C 0.26111(14) 0.5990(2) 0.10995(9) 0.0577(4) Uani 1 1 d .
H9A H 0.3066 0.5089 0.1402 0.069 Uiso 1 1 calc R
H9B H 0.2693 0.6987 0.1442 0.069 Uiso 1 1 calc R
C10 C 0.12694(14) 0.5507(2) 0.09245(10) 0.0625(4) Uani 1 1 d .
H10A H 0.1191 0.4526 0.0570 0.075 Uiso 1 1 calc R
H10B H 0.0818 0.6419 0.0629 0.075 Uiso 1 1 calc R
C11 C 0.06859(14) 0.5121(2) 0.16882(9) 0.0601(4) Uani 1 1 d .
H11A H 0.1152 0.4231 0.1992 0.072 Uiso 1 1 calc R
H11B H 0.0744 0.6112 0.2035 0.072 Uiso 1 1 calc R
C12 C -0.06505(14) 0.4589(2) 0.15152(10) 0.0607(4) Uani 1 1 d .
H12A H -0.1125 0.5485 0.1223 0.073 Uiso 1 1 calc R
H12B H -0.0716 0.3605 0.1163 0.073 Uiso 1 1 calc R
C13 C -0.11921(13) 0.4187(2) 0.22906(9) 0.0564(4) Uani 1 1 d .
H13A H -0.0744 0.3254 0.2571 0.068 Uiso 1 1 calc R
H13B H -0.1096 0.5153 0.2654 0.068 Uiso 1 1 calc R
C14 C -0.25364(13) 0.3737(2) 0.21104(8) 0.0515(3) Uani 1 1 d .

loop_
_atom_site_aniso_label
_atom_site_aniso_U_11
_atom_site_aniso_U_22
_atom_site_aniso_U_33
_atom_site_aniso_U_23
_atom_site_aniso_U_13
_atom_site_aniso_U_12
O1 0.0597(7) 0.0805(9) 0.0589(6) 0.0058(6) -0.0009(5) -0.0059(6)
O2 0.0612(7) 0.0641(7) 0.0567(6) -0.0009(5) 0.0021(5) -0.0050(5)
O3 0.0550(6) 0.0797(9) 0.0700(7) 0.0060(6) 0.0067(5) -0.0038(6)
N1 0.0480(6) 0.0643(9) 0.0470(6) 0.0017(6) -0.0003(5) -0.0026(6)
N2 0.0501(7) 0.0657(9) 0.0598(7) 0.0009(6) 0.0030(6) -0.0038(6)
C1 0.0574(9) 0.0728(12) 0.0571(8) -0.0021(8) 0.0021(6) -0.0069(8)
C2 0.0654(11) 0.0901(15) 0.0699(11) -0.0027(10) 0.0006(8) -0.0101(10)
C3 0.0644(11) 0.0877(15) 0.0797(12) 0.0026(11) 0.0090(9) -0.0090(10)
C4 0.0667(11) 0.0814(13) 0.0682(11) 0.0068(9) 0.0100(8) -0.0065(9)
C5 0.0612(9) 0.0738(12) 0.0570(8) 0.0052(8) 0.0039(7) -0.0047(8)
C6 0.0455(7) 0.0485(8) 0.0514(7) -0.0005(6) 0.0049(5) -0.0006(6)
C7 0.0476(7) 0.0549(9) 0.0513(8) -0.0026(6) 0.0040(6) -0.0003(6)
C8 0.0496(8) 0.0637(10) 0.0515(8) 0.0013(7) 0.0029(6) -0.0023(7)
C9 0.0530(8) 0.0656(11) 0.0536(8) -0.0002(7) 0.0044(6) -0.0018(7)
C10 0.0560(9) 0.0741(12) 0.0569(9) 0.0019(8) 0.0057(7) -0.0023(8)
C11 0.0546(8) 0.0709(11) 0.0547(8) 0.0007(8) 0.0069(6) -0.0033(8)
C12 0.0538(8) 0.0712(11) 0.0561(8) 0.0016(8) 0.0039(7) -0.0041(8)
C13 0.0491(8) 0.0646(10) 0.0539(8) 0.0010(7) 0.0009(6) -0.0029(7)
C14 0.0509(8) 0.0578(9) 0.0450(7) 0.0037(6) 0.0037(6) -0.0028(7)

loop_
_atom_type_symbol
_atom_type_description
_atom_type_scat_dispersion_real
_atom_type_scat_dispersion_imag
_atom_type_scat_source
C C 0.0033 0.0016 'International Tables Vol C Tables 4.2.6.8 and 6.1.1.4'
H H 0.0000 0.0000 'International Tables Vol C Tables 4.2.6.8 and 6.1.1.4'
N N 0.0061 0.0033 'International Tables Vol C Tables 4.2.6.8 and 6.1.1.4'
O O 0.0106 0.0060 'International Tables Vol C Tables 4.2.6.8 and 6.1.1.4'

loop_
_geom_angle_atom_site_label_1
_geom_angle_atom_site_label_2
_geom_angle_atom_site_label_3
_geom_angle
N2 O3 H3O 109.5
C7 N1 C6 129.26(12)
C7 N1 H1N 115.4
C6 N1 H1N 115.4
C14 N2 O3 121.52(14)
C14 N2 H2N 119.2
O3 N2 H2N 119.2
C2 C1 C6 119.18(16)
C2 C1 H1 120.4
C6 C1 H1 120.4
C3 C2 C1 121.54(17)
C3 C2 H2A 119.2
C1 C2 H2A 119.2
C4 C3 C2 118.94(18)
C4 C3 H3A 120.5
C2 C3 H3A 120.5
C3 C4 C5 120.67(18)
C3 C4 H4 119.7
C5 C4 H4 119.7
C6 C5 C4 120.34(16)
C6 C5 H5 119.8
C4 C5 H5 119.8
C5 C6 C1 119.31(15)
C5 C6 N1 117.22(13)
C1 C6 N1 123.47(14)
O1 C7 N1 121.31(14)
O1 C7 C8 123.34(14)
N1 C7 C8 115.34(13)
C7 C8 C9 114.89(13)
C7 C8 H8A 108.5
C9 C8 H8A 108.5
C7 C8 H8B 108.5
C9 C8 H8B 108.5
H8A C8 H8B 107.5
C10 C9 C8 112.23(13)
C10 C9 H9A 109.2
C8 C9 H9A 109.2
C10 C9 H9B 109.2
C8 C9 H9B 109.2
H9A C9 H9B 107.9
C9 C10 C11 113.90(13)
C9 C10 H10A 108.8
C11 C10 H10A 108.8
C9 C10 H10B 108.8
C11 C10 H10B 108.8
H10A C10 H10B 107.7
C12 C11 C10 114.14(13)
C12 C11 H11A 108.7
C10 C11 H11A 108.7
C12 C11 H11B 108.7
C10 C11 H11B 108.7
H11A C11 H11B 107.6
C13 C12 C11 112.53(13)
C13 C12 H12A 109.1
C11 C12 H12A 109.1
C13 C12 H12B 109.1
C11 C12 H12B 109.1
H12A C12 H12B 107.8
C14 C13 C12 111.83(12)
C14 C13 H13A 109.3
C12 C13 H13A 109.3
C14 C13 H13B 109.3
C12 C13 H13B 109.3
H13A C13 H13B 107.9
O2 C14 N2 123.92(15)
O2 C14 C13 122.16(15)
N2 C14 C13 113.92(14)

loop_
_geom_bond_atom_site_label_1
_geom_bond_atom_site_label_2
_geom_bond_distance
O1 C7 1.2306(18)
O2 C14 1.2355(19)
O3 N2 1.3876(18)
O3 H3O 0.8200
N1 C7 1.3532(19)
N1 C6 1.402(2)
N1 H1N 0.8600
N2 C14 1.317(2)
N2 H2N 0.8600
C1 C2 1.382(2)
C1 C6 1.387(2)
C1 H1 0.9300
C2 C3 1.371(3)
C2 H2A 0.9300
C3 C4 1.367(3)
C3 H3A 0.9300
C4 C5 1.382(2)
C4 H4 0.9300
C5 C6 1.377(2)
C5 H5 0.9300
C7 C8 1.488(2)
C8 C9 1.511(2)
C8 H8A 0.9700
C8 H8B 0.9700
C9 C10 1.509(2)
C9 H9A 0.9700
C9 H9B 0.9700
C10 C11 1.516(2)
C10 H10A 0.9700
C10 H10B 0.9700
C11 C12 1.514(2)
C11 H11A 0.9700
C11 H11B 0.9700
C12 C13 1.512(2)
C12 H12A 0.9700
C12 H12B 0.9700
C13 C14 1.506(2)
C13 H13A 0.9700
C13 H13B 0.9700
